data_7717375
loop_
_publ_author_name
'Wehmeyer, Frerk-Ulfert'
'Li, Yinwu'
'Schlossarek, Anne'
'Ke, Zhuofeng'
'Langer, Robert'

_publ_section_title
;
 Evidence for a boride--borylene-ligand-tautomerism leading to a remote
 C--C-bond and concomitant boryl ligand formation
;
_journal_name_full 'Dalton Transactions'
_journal_paper_doi 10.1039/D4DT02997F
_journal_year 2024
_chemical_formula_moiety 'C36 H28 B N2 O2 P2 Rh'
_chemical_formula_sum 'C36 H28 B N2 O2 P2 Rh'
_chemical_formula_weight 696.26
_space_group_crystal_system monoclinic
_space_group_IT_number 15
_space_group_name_Hall '-C 2yc'
_space_group_name_H-M_alt 'C 1 2/c 1'
_atom_sites_solution_hydrogens mixed
_atom_sites_solution_primary dual
_audit_creation_date 2024-08-14
_audit_creation_method
;
Olex2 1.3
(compiled 2020.11.12 svn.r5f609507 for OlexSys, GUI svn.r6408)
;
_audit_update_record
;
2024-09-20 deposited with the CCDC.	2024-10-29 downloaded from the CCDC.
;
_cell_angle_alpha 90
_cell_angle_beta 118.60(3)
_cell_angle_gamma 90
_cell_formula_units_Z 8
_cell_length_a 30.217(6)
_cell_length_b 14.648(3)
_cell_length_c 17.297(4)
_cell_measurement_reflns_used 269
_cell_measurement_temperature 170
_cell_measurement_theta_max 29.45
_cell_measurement_theta_min 2.40
_cell_volume 6722(3)
_computing_cell_refinement 'X-Area Recipe 1.33.0.0 (STOE & Cie, 2015)'
_computing_data_collection 'X-Area WinXpose 2.0.22.0 (STOE & Cie, 2016)'
_computing_data_reduction 'X-Area 1.90 (STOE & Cie, 2020)'
_computing_molecular_graphics 'Olex2 1.3 (Dolomanov et al., 2009)'
_computing_publication_material 'Olex2 1.3 (Dolomanov et al., 2009)'
_computing_structure_refinement 'SHELXL 2018/3 (Sheldrick, 2015)'
_computing_structure_solution 'SHELXT 2018/2 (Sheldrick, 2018)'
_diffrn_ambient_temperature 170
_diffrn_detector 'image plate (34 cm diameter)'
_diffrn_detector_area_resol_mean 6.67
_diffrn_detector_type 'STOE Imaging Plate'
_diffrn_measured_fraction_theta_full 0.998
_diffrn_measured_fraction_theta_max 0.998
_diffrn_measurement_device '2-circle diffractometer'
_diffrn_measurement_device_type 'STOE IPDS II'
_diffrn_measurement_method 'rotation method, \w scans'
_diffrn_radiation_collimation '0.5 mm diameter, monocapillary'
_diffrn_radiation_monochromator 'plane graphite'
_diffrn_radiation_polarisn_norm 0
_diffrn_radiation_type MoK\a
_diffrn_radiation_wavelength 0.71073
_diffrn_reflns_av_R_equivalents 0.0276
_diffrn_reflns_av_unetI/netI 0.0177
_diffrn_reflns_Laue_measured_fraction_full 0.998
_diffrn_reflns_Laue_measured_fraction_max 0.998
_diffrn_reflns_limit_h_max 37
_diffrn_reflns_limit_h_min -37
_diffrn_reflns_limit_k_max 18
_diffrn_reflns_limit_k_min -18
_diffrn_reflns_limit_l_max 21
_diffrn_reflns_limit_l_min -19
_diffrn_reflns_number 26240
_diffrn_reflns_point_group_measured_fraction_full 0.998
_diffrn_reflns_point_group_measured_fraction_max 0.998
_diffrn_reflns_theta_full 25.242
_diffrn_reflns_theta_max 25.993
_diffrn_reflns_theta_min 1.535
_diffrn_source 'sealed X-ray tube, 12 x 0.4 mm long-fine focus'
_diffrn_source_type 'Incoatec I\ms'
_exptl_absorpt_coefficient_mu 0.637
_exptl_absorpt_correction_type none
_exptl_absorpt_process_details 'X-RED32 1.57 (STOE & Cie, 2011)'
_exptl_crystal_colour red
_exptl_crystal_colour_primary red
_exptl_crystal_density_diffrn 1.376
_exptl_crystal_description block
_exptl_crystal_F_000 2832
_exptl_crystal_size_max 0.5
_exptl_crystal_size_mid 0.45
_exptl_crystal_size_min 0.4
_refine_diff_density_max 0.390
_refine_diff_density_min -0.251
_refine_diff_density_rms 0.054
_refine_ls_extinction_method none
_refine_ls_goodness_of_fit_ref 1.035
_refine_ls_hydrogen_treatment mixed
_refine_ls_matrix_type full
_refine_ls_number_parameters 401
_refine_ls_number_reflns 6598
_refine_ls_number_restraints 0
_refine_ls_restrained_S_all 1.035
_refine_ls_R_factor_all 0.0252
_refine_ls_R_factor_gt 0.0217
_refine_ls_shift/su_max 0.002
_refine_ls_shift/su_mean 0.000
_refine_ls_structure_factor_coef Fsqd
_refine_ls_weighting_details 'w=1/[\s^2^(Fo^2^)+(0.0325P)^2^+4.6723P] where P=(Fo^2^+2Fc^2^)/3'
_refine_ls_weighting_scheme calc
_refine_ls_wR_factor_gt 0.0555
_refine_ls_wR_factor_ref 0.0572
_reflns_Friedel_coverage 0.000
_reflns_number_gt 5891
_reflns_number_total 6598
_reflns_threshold_expression 'I > 2\s(I)'
_cod_data_source_file d4dt02997f13.cif
_cod_data_source_block frerk3
_cod_database_code 7717375
_shelx_shelxl_version_number 2018/3
_shelx_space_group_comment
;
The symmetry employed for this shelxl refinement is uniquely defined
by the following loop, which should always be used as a source of
symmetry information in preference to the above space-group names.
They are only intended as comments.
;
_shelx_estimated_absorpt_t_max 0.785
_shelx_estimated_absorpt_t_min 0.741
_olex2_refinement_description
;
1. Fixed Uiso
 At 1.2 times of:
  All C(H) groups
2.a Ternary CH refined with riding coordinates:
 C6(H6)
2.b Aromatic/amide H refined with riding coordinates:
 C2(H2), C6A(H6A), C8(H8), C24A(H24A), C7(H7), C14A(H14A), C9(H9), C4(H4),
 C2A(H2A), C3A(H3A), C23A(H23A), C3(H3), C18A(H18A), C5A(H5A), C15A(H15A),
 C4A(H4A), C16A(H16A), C22A(H22A), C17A(H17A), C12A(H12A), C8A(H8A), C20A(H20A),
  C9A(H9A), C21A(H21A), C10A(H10A), C11A(H11A)
;
_smtbx_masks_void_probe_radius 1.2
_smtbx_masks_void_truncation_radius 1.2
_olex2_submission_special_instructions 'No special instructions were received'

loop_
_space_group_symop_operation_xyz
'x, y, z'
'-x, y, -z+1/2'
'x+1/2, y+1/2, z'
'-x+1/2, y+1/2, -z+1/2'
'-x, -y, -z'
'x, -y, z-1/2'
'-x+1/2, -y+1/2, -z'
'x+1/2, -y+1/2, z-1/2'

loop_
_atom_site_label
_atom_site_type_symbol
_atom_site_fract_x
_atom_site_fract_y
_atom_site_fract_z
_atom_site_U_iso_or_equiv
_atom_site_adp_type
_atom_site_occupancy
_atom_site_site_symmetry_order
_atom_site_calc_flag
_atom_site_refinement_flags_posn
_atom_site_refinement_flags_adp
_atom_site_refinement_flags_occupancy
_atom_site_disorder_assembly
_atom_site_disorder_group
Rh1 Rh 0.36971(2) 0.30212(2) 0.38520(2) 0.02245(5) Uani 1 1 d . . . . .
P1 P 0.35820(2) 0.14865(3) 0.39917(3) 0.02328(9) Uani 1 1 d . . . . .
P2 P 0.35652(2) 0.37026(3) 0.25638(3) 0.02367(9) Uani 1 1 d . . . . .
N2 N 0.26101(5) 0.34138(9) 0.21167(8) 0.0245(3) Uani 1 1 d . . . . .
N1 N 0.27149(5) 0.19138(9) 0.26417(9) 0.0240(3) Uani 1 1 d . . . . .
O2 O 0.48520(5) 0.30690(14) 0.47456(11) 0.0652(5) Uani 1 1 d . . . . .
C7A C 0.34800(7) 0.11597(11) 0.49159(11) 0.0296(3) Uani 1 1 d . . . . .
O1 O 0.34591(7) 0.41817(12) 0.50726(10) 0.0626(5) Uani 1 1 d . . . . .
C10 C 0.29105(6) 0.35381(10) 0.17195(11) 0.0257(3) Uani 1 1 d . . . . .
C1 C 0.29786(6) 0.11605(11) 0.30358(10) 0.0244(3) Uani 1 1 d . . . . .
C2 C 0.27944(6) 0.03244(11) 0.26479(11) 0.0302(3) Uani 1 1 d . . . . .
H2 H 0.296251 -0.021036 0.292108 0.036 Uiso 1 1 calc R U . . .
C1A C 0.40042(6) 0.05775(11) 0.40056(11) 0.0282(3) Uani 1 1 d . . . . .
C5 C 0.22977(6) 0.19041(11) 0.18535(11) 0.0264(3) Uani 1 1 d . . . . .
C6A C 0.39653(7) -0.03203(12) 0.42430(12) 0.0351(4) Uani 1 1 d . . . . .
H6A H 0.372701 -0.046544 0.441830 0.042 Uiso 1 1 calc R U . . .
C19A C 0.39171(6) 0.32995(12) 0.20110(11) 0.0308(3) Uani 1 1 d . . . . .
C8 C 0.22001(7) 0.33617(12) 0.02741(11) 0.0356(4) Uani 1 1 d . . . . .
H8 H 0.205981 0.345459 -0.032964 0.043 Uiso 1 1 calc R U . . .
C24A C 0.39429(7) 0.23594(13) 0.19185(12) 0.0363(4) Uani 1 1 d . . . . .
H24A H 0.377219 0.197180 0.211146 0.044 Uiso 1 1 calc R U . . .
C6 C 0.21376(6) 0.28964(11) 0.15818(11) 0.0286(3) Uani 1 1 d . . . . .
H6 H 0.189194 0.306703 0.177405 0.034 Uiso 1 1 calc R U . . .
C7 C 0.19093(7) 0.30772(11) 0.06116(12) 0.0335(4) Uani 1 1 d . . . . .
H7 H 0.156574 0.299077 0.024666 0.040 Uiso 1 1 calc R U . . .
C14A C 0.33664(7) 0.55083(12) 0.18790(12) 0.0352(4) Uani 1 1 d . . . . .
H14A H 0.313773 0.524700 0.134562 0.042 Uiso 1 1 calc R U . . .
C13A C 0.36439(6) 0.49518(11) 0.26051(11) 0.0270(3) Uani 1 1 d . . . . .
C9 C 0.27328(7) 0.35274(12) 0.08400(11) 0.0331(4) Uani 1 1 d . . . . .
H9 H 0.294744 0.362427 0.060240 0.040 Uiso 1 1 calc R U . . .
C4 C 0.21060(6) 0.10840(11) 0.14261(11) 0.0302(3) Uani 1 1 d . . . . .
H4 H 0.181983 0.106697 0.087671 0.036 Uiso 1 1 calc R U . . .
C11 C 0.35565(7) 0.37428(13) 0.46313(11) 0.0341(4) Uani 1 1 d . . . . .
C2A C 0.43659(6) 0.07796(13) 0.37562(11) 0.0320(4) Uani 1 1 d . . . . .
H2A H 0.439767 0.137385 0.359982 0.038 Uiso 1 1 calc R U . . .
C12 C 0.44246(7) 0.30554(13) 0.44298(12) 0.0358(4) Uani 1 1 d . . . . .
C3A C 0.46830(7) 0.00962(15) 0.37384(12) 0.0419(4) Uani 1 1 d . . . . .
H3A H 0.492573 0.023717 0.357217 0.050 Uiso 1 1 calc R U . . .
C23A C 0.42184(8) 0.19915(15) 0.15441(13) 0.0453(5) Uani 1 1 d . . . . .
H23A H 0.422932 0.136239 0.148270 0.054 Uiso 1 1 calc R U . . .
C3 C 0.23539(7) 0.02899(12) 0.18425(12) 0.0333(4) Uani 1 1 d . . . . .
H3 H 0.222490 -0.027218 0.158187 0.040 Uiso 1 1 calc R U . . .
C18A C 0.39832(7) 0.53599(12) 0.33934(12) 0.0360(4) Uani 1 1 d . . . . .
H18A H 0.417104 0.499980 0.388675 0.043 Uiso 1 1 calc R U . . .
C5A C 0.42807(8) -0.09954(14) 0.42181(13) 0.0437(5) Uani 1 1 d . . . . .
H5A H 0.425066 -0.159149 0.437224 0.052 Uiso 1 1 calc R U . . .
C15A C 0.34273(8) 0.64508(13) 0.19428(13) 0.0404(4) Uani 1 1 d . . . . .
H15A H 0.323752 0.681660 0.145484 0.048 Uiso 1 1 calc R U . . .
C4A C 0.46374(7) -0.07874(15) 0.39665(13) 0.0460(5) Uani 1 1 d . . . . .
H4A H 0.484749 -0.124229 0.395035 0.055 Uiso 1 1 calc R U . . .
C16A C 0.37686(7) 0.68435(12) 0.27281(14) 0.0395(4) Uani 1 1 d . . . . .
H16A H 0.381200 0.747349 0.276857 0.047 Uiso 1 1 calc R U . . .
B1 B 0.28628(7) 0.29357(11) 0.30223(12) 0.0237(3) Uani 1 1 d . . . . .
C22A C 0.44750(8) 0.25564(18) 0.12642(15) 0.0549(6) Uani 1 1 d . . . . .
H22A H 0.466667 0.231078 0.102528 0.066 Uiso 1 1 calc R U . . .
C17A C 0.40443(7) 0.63041(13) 0.34506(14) 0.0421(4) Uani 1 1 d . . . . .
H17A H 0.427316 0.657047 0.398106 0.051 Uiso 1 1 calc R U . . .
C12A C 0.30094(9) 0.1147(3) 0.48415(16) 0.0775(9) Uani 1 1 d . . . . .
H12A H 0.272861 0.125543 0.429824 0.093 Uiso 1 1 calc R U . . .
C8A C 0.38818(9) 0.0995(2) 0.57242(14) 0.0657(7) Uani 1 1 d . . . . .
H8A H 0.420579 0.099852 0.578982 0.079 Uiso 1 1 calc R U . . .
C20A C 0.41689(9) 0.38608(16) 0.17081(17) 0.0554(6) Uani 1 1 d . . . . .
H20A H 0.415202 0.449130 0.175145 0.066 Uiso 1 1 calc R U . . .
C9A C 0.38139(12) 0.0823(2) 0.64523(16) 0.0784(9) Uani 1 1 d . . . . .
H9A H 0.409256 0.071712 0.699899 0.094 Uiso 1 1 calc R U . . .
C21A C 0.44483(11) 0.3484(2) 0.1337(2) 0.0716(8) Uani 1 1 d . . . . .
H21A H 0.461813 0.386553 0.113779 0.086 Uiso 1 1 calc R U . . .
C10A C 0.33518(13) 0.0809(2) 0.63712(17) 0.0752(9) Uani 1 1 d . . . . .
H10A H 0.330733 0.068779 0.685746 0.090 Uiso 1 1 calc R U . . .
C11A C 0.29483(12) 0.0971(3) 0.5574(2) 0.1080(15) Uani 1 1 d . . . . .
H11A H 0.262610 0.096598 0.551673 0.130 Uiso 1 1 calc R U . . .
H1 H 0.2644(7) 0.3069(11) 0.3373(13) 0.026(5) Uiso 1 1 d . . . . .

loop_
_atom_site_aniso_label
_atom_site_aniso_U_11
_atom_site_aniso_U_22
_atom_site_aniso_U_33
_atom_site_aniso_U_23
_atom_site_aniso_U_13
_atom_site_aniso_U_12
Rh1 0.02138(7) 0.02349(7) 0.02034(7) -0.00110(4) 0.00826(5) -0.00173(4)
P1 0.02282(18) 0.0238(2) 0.02325(19) 0.00120(15) 0.01100(16) 0.00035(15)
P2 0.02398(19) 0.02485(19) 0.02188(19) -0.00203(15) 0.01073(16) -0.00204(15)
N2 0.0219(6) 0.0231(6) 0.0238(7) -0.0022(5) 0.0071(5) 0.0000(5)
N1 0.0215(6) 0.0246(7) 0.0254(7) -0.0019(5) 0.0108(5) -0.0014(5)
O2 0.0246(8) 0.1081(15) 0.0533(10) -0.0141(9) 0.0109(7) -0.0070(8)
C7A 0.0367(9) 0.0267(8) 0.0287(8) -0.0002(6) 0.0184(7) -0.0021(7)
O1 0.0715(11) 0.0773(11) 0.0357(8) -0.0126(8) 0.0229(8) 0.0246(9)
C10 0.0262(8) 0.0216(7) 0.0259(8) -0.0024(6) 0.0097(6) 0.0000(6)
C1 0.0245(7) 0.0260(8) 0.0244(8) 0.0012(6) 0.0132(6) -0.0008(6)
C2 0.0331(8) 0.0246(8) 0.0324(9) 0.0019(7) 0.0152(7) -0.0011(7)
C1A 0.0258(8) 0.0305(8) 0.0245(8) -0.0006(6) 0.0090(6) 0.0032(6)
C5 0.0218(7) 0.0292(8) 0.0273(8) -0.0008(6) 0.0111(6) -0.0005(6)
C6A 0.0363(9) 0.0298(9) 0.0364(9) 0.0010(7) 0.0153(8) 0.0035(7)
C19A 0.0271(8) 0.0390(9) 0.0249(8) -0.0036(7) 0.0114(7) -0.0003(7)
C8 0.0385(9) 0.0320(9) 0.0228(8) -0.0024(7) 0.0037(7) 0.0022(7)
C24A 0.0413(10) 0.0392(10) 0.0287(9) 0.0001(7) 0.0170(8) 0.0061(8)
C6 0.0224(7) 0.0270(8) 0.0312(9) -0.0037(6) 0.0086(7) 0.0007(6)
C7 0.0270(8) 0.0295(9) 0.0300(9) -0.0025(7) 0.0023(7) 0.0025(7)
C14A 0.0421(10) 0.0324(9) 0.0294(9) 0.0002(7) 0.0158(8) -0.0048(7)
C13A 0.0278(8) 0.0271(8) 0.0296(8) -0.0023(6) 0.0165(7) -0.0036(6)
C9 0.0347(9) 0.0361(9) 0.0256(8) -0.0026(7) 0.0121(7) -0.0026(7)
C4 0.0270(8) 0.0313(9) 0.0286(8) -0.0030(7) 0.0103(7) -0.0062(7)
C11 0.0334(9) 0.0398(10) 0.0224(8) -0.0003(7) 0.0082(7) 0.0035(7)
C2A 0.0280(8) 0.0393(9) 0.0273(8) -0.0023(7) 0.0120(7) 0.0021(7)
C12 0.0310(9) 0.0446(11) 0.0285(9) -0.0036(7) 0.0116(7) -0.0040(7)
C3A 0.0307(9) 0.0592(13) 0.0351(10) -0.0069(9) 0.0151(8) 0.0083(8)
C23A 0.0451(11) 0.0526(12) 0.0341(10) -0.0040(8) 0.0158(9) 0.0147(9)
C3 0.0380(9) 0.0248(8) 0.0353(9) -0.0041(7) 0.0161(8) -0.0091(7)
C18A 0.0330(9) 0.0336(9) 0.0330(9) -0.0013(7) 0.0090(7) -0.0050(7)
C5A 0.0466(11) 0.0326(10) 0.0397(11) -0.0010(8) 0.0108(9) 0.0100(8)
C15A 0.0475(11) 0.0322(9) 0.0407(10) 0.0063(8) 0.0205(9) -0.0003(8)
C4A 0.0398(10) 0.0492(12) 0.0387(10) -0.0082(9) 0.0105(9) 0.0192(9)
C16A 0.0428(10) 0.0267(9) 0.0544(12) -0.0035(8) 0.0276(9) -0.0061(7)
B1 0.0213(8) 0.0227(8) 0.0258(9) -0.0032(7) 0.0103(7) 0.0000(6)
C22A 0.0416(11) 0.0776(16) 0.0528(13) -0.0196(12) 0.0286(10) 0.0028(11)
C17A 0.0396(10) 0.0345(10) 0.0439(11) -0.0097(8) 0.0133(9) -0.0111(8)
C12A 0.0426(12) 0.157(3) 0.0396(12) -0.0097(15) 0.0251(11) -0.0239(15)
C8A 0.0462(12) 0.118(2) 0.0330(11) 0.0188(13) 0.0189(10) 0.0142(13)
C20A 0.0662(14) 0.0490(12) 0.0788(16) -0.0160(11) 0.0571(14) -0.0146(11)
C9A 0.090(2) 0.112(2) 0.0334(12) 0.0235(14) 0.0301(13) 0.0207(18)
C21A 0.0788(18) 0.0752(18) 0.100(2) -0.0222(15) 0.0740(18) -0.0217(14)
C10A 0.112(2) 0.0887(19) 0.0504(15) -0.0136(13) 0.0594(17) -0.0389(17)
C11A 0.0754(19) 0.214(4) 0.0580(17) -0.026(2) 0.0512(17) -0.057(2)

loop_
_atom_type_symbol
_atom_type_description
_atom_type_scat_dispersion_real
_atom_type_scat_dispersion_imag
_atom_type_scat_source
C C 0.0033 0.0016 'International Tables Vol C Tables 4.2.6.8 and 6.1.1.4'
H H 0.0000 0.0000 'International Tables Vol C Tables 4.2.6.8 and 6.1.1.4'
B B 0.0013 0.0007 'International Tables Vol C Tables 4.2.6.8 and 6.1.1.4'
N N 0.0061 0.0033 'International Tables Vol C Tables 4.2.6.8 and 6.1.1.4'
O O 0.0106 0.0060 'International Tables Vol C Tables 4.2.6.8 and 6.1.1.4'
P P 0.1023 0.0942 'International Tables Vol C Tables 4.2.6.8 and 6.1.1.4'
Rh Rh -1.1178 0.9187 'International Tables Vol C Tables 4.2.6.8 and 6.1.1.4'

loop_
_geom_angle_atom_site_label_1
_geom_angle_atom_site_label_2
_geom_angle_atom_site_label_3
_geom_angle
_geom_angle_site_symmetry_1
_geom_angle_site_symmetry_3
_geom_angle_publ_flag
P2 Rh1 P1 124.120(17) . . ?
C11 Rh1 P1 111.67(6) . . ?
C11 Rh1 P2 116.72(6) . . ?
C11 Rh1 C12 101.69(8) . . ?
C11 Rh1 B1 85.44(7) . . ?
C12 Rh1 P1 99.35(6) . . ?
C12 Rh1 P2 96.70(6) . . ?
C12 Rh1 B1 172.34(7) . . ?
B1 Rh1 P1 80.32(5) . . ?
B1 Rh1 P2 77.42(6) . . ?
C7A P1 Rh1 116.32(6) . . ?
C7A P1 C1 101.99(8) . . ?
C7A P1 C1A 101.84(8) . . ?
C1 P1 Rh1 107.01(5) . . ?
C1A P1 Rh1 124.74(6) . . ?
C1A P1 C1 101.92(7) . . ?
C10 P2 Rh1 109.69(6) . . ?
C10 P2 C19A 102.53(8) . . ?
C10 P2 C13A 103.43(7) . . ?
C19A P2 Rh1 119.42(6) . . ?
C19A P2 C13A 104.10(8) . . ?
C13A P2 Rh1 115.79(5) . . ?
C10 N2 C6 114.84(13) . . ?
C10 N2 B1 116.03(13) . . ?
C6 N2 B1 105.18(13) . . ?
C1 N1 C5 123.24(13) . . ?
C1 N1 B1 125.19(13) . . ?
C5 N1 B1 111.53(13) . . ?
C12A C7A P1 121.64(16) . . ?
C8A C7A P1 120.11(15) . . ?
C8A C7A C12A 118.03(19) . . ?
N2 C10 P2 109.64(11) . . ?
C9 C10 P2 126.64(13) . . ?
C9 C10 N2 123.72(15) . . ?
N1 C1 P1 109.56(11) . . ?
N1 C1 C2 118.71(15) . . ?
C2 C1 P1 131.43(13) . . ?
C1 C2 H2 120.4 . . ?
C1 C2 C3 119.24(15) . . ?
C3 C2 H2 120.4 . . ?
C6A C1A P1 122.01(13) . . ?
C2A C1A P1 119.19(13) . . ?
C2A C1A C6A 118.79(16) . . ?
N1 C5 C6 107.84(13) . . ?
N1 C5 C4 120.07(15) . . ?
C4 C5 C6 132.02(15) . . ?
C1A C6A H6A 119.8 . . ?
C5A C6A C1A 120.34(18) . . ?
C5A C6A H6A 119.8 . . ?
C24A C19A P2 117.16(13) . . ?
C20A C19A P2 124.58(15) . . ?
C20A C19A C24A 118.23(17) . . ?
C7 C8 H8 119.7 . . ?
C7 C8 C9 120.56(16) . . ?
C9 C8 H8 119.7 . . ?
C19A C24A H24A 119.4 . . ?
C23A C24A C19A 121.18(19) . . ?
C23A C24A H24A 119.4 . . ?
N2 C6 C5 102.99(12) . . ?
N2 C6 H6 108.5 . . ?
N2 C6 C7 113.38(14) . . ?
C5 C6 H6 108.5 . . ?
C7 C6 C5 114.74(14) . . ?
C7 C6 H6 108.5 . . ?
C8 C7 C6 119.87(16) . . ?
C8 C7 H7 120.1 . . ?
C6 C7 H7 120.1 . . ?
C13A C14A H14A 119.7 . . ?
C15A C14A H14A 119.7 . . ?
C15A C14A C13A 120.69(17) . . ?
C14A C13A P2 122.41(13) . . ?
C18A C13A P2 119.11(13) . . ?
C18A C13A C14A 118.46(16) . . ?
C10 C9 C8 118.51(17) . . ?
C10 C9 H9 120.7 . . ?
C8 C9 H9 120.7 . . ?
C5 C4 H4 121.1 . . ?
C5 C4 C3 117.88(15) . . ?
C3 C4 H4 121.1 . . ?
O1 C11 Rh1 177.82(17) . . ?
C1A C2A H2A 119.8 . . ?
C1A C2A C3A 120.38(18) . . ?
C3A C2A H2A 119.8 . . ?
O2 C12 Rh1 177.90(17) . . ?
C2A C3A H3A 119.9 . . ?
C4A C3A C2A 120.18(18) . . ?
C4A C3A H3A 119.9 . . ?
C24A C23A H23A 120.1 . . ?
C22A C23A C24A 119.9(2) . . ?
C22A C23A H23A 120.1 . . ?
C2 C3 H3 119.7 . . ?
C4 C3 C2 120.66(15) . . ?
C4 C3 H3 119.7 . . ?
C13A C18A H18A 119.7 . . ?
C13A C18A C17A 120.50(17) . . ?
C17A C18A H18A 119.7 . . ?
C6A C5A H5A 119.8 . . ?
C4A C5A C6A 120.36(19) . . ?
C4A C5A H5A 119.8 . . ?
C14A C15A H15A 120.0 . . ?
C16A C15A C14A 120.07(18) . . ?
C16A C15A H15A 120.0 . . ?
C3A C4A H4A 120.0 . . ?
C5A C4A C3A 119.95(17) . . ?
C5A C4A H4A 120.0 . . ?
C15A C16A H16A 120.0 . . ?
C17A C16A C15A 119.93(17) . . ?
C17A C16A H16A 120.0 . . ?
Rh1 B1 H1 115.2(10) . . ?
N2 B1 Rh1 119.05(11) . . ?
N2 B1 N1 95.81(12) . . ?
N2 B1 H1 109.9(10) . . ?
N1 B1 Rh1 108.82(10) . . ?
N1 B1 H1 105.4(9) . . ?
C23A C22A H22A 120.1 . . ?
C21A C22A C23A 119.84(19) . . ?
C21A C22A H22A 120.1 . . ?
C18A C17A H17A 119.8 . . ?
C16A C17A C18A 120.34(18) . . ?
C16A C17A H17A 119.8 . . ?
C7A C12A H12A 119.9 . . ?
C7A C12A C11A 120.3(3) . . ?
C11A C12A H12A 119.9 . . ?
C7A C8A H8A 119.5 . . ?
C7A C8A C9A 121.0(2) . . ?
C9A C8A H8A 119.5 . . ?
C19A C20A H20A 119.9 . . ?
C19A C20A C21A 120.2(2) . . ?
C21A C20A H20A 119.9 . . ?
C8A C9A H9A 119.8 . . ?
C10A C9A C8A 120.5(3) . . ?
C10A C9A H9A 119.8 . . ?
C22A C21A C20A 120.7(2) . . ?
C22A C21A H21A 119.7 . . ?
C20A C21A H21A 119.7 . . ?
C9A C10A H10A 120.3 . . ?
C9A C10A C11A 119.4(2) . . ?
C11A C10A H10A 120.3 . . ?
C12A C11A H11A 119.6 . . ?
C10A C11A C12A 120.9(3) . . ?
C10A C11A H11A 119.6 . . ?

loop_
_geom_bond_atom_site_label_1
_geom_bond_atom_site_label_2
_geom_bond_distance
_geom_bond_site_symmetry_2
_geom_bond_publ_flag
Rh1 P1 2.3051(6) . ?
Rh1 P2 2.2956(6) . ?
Rh1 C11 1.9139(18) . ?
Rh1 C12 1.9317(19) . ?
Rh1 B1 2.2286(19) . ?
P1 C7A 1.8307(17) . ?
P1 C1 1.8439(18) . ?
P1 C1A 1.8361(17) . ?
P2 C10 1.8272(18) . ?
P2 C19A 1.8349(17) . ?
P2 C13A 1.8422(17) . ?
N2 C10 1.388(2) . ?
N2 C6 1.485(2) . ?
N2 B1 1.543(2) . ?
N1 C1 1.341(2) . ?
N1 C5 1.343(2) . ?
N1 B1 1.610(2) . ?
O2 C12 1.136(2) . ?
C7A C12A 1.365(3) . ?
C7A C8A 1.364(3) . ?
O1 C11 1.139(2) . ?
C10 C9 1.349(2) . ?
C1 C2 1.379(2) . ?
C2 H2 0.9300 . ?
C2 C3 1.393(3) . ?
C1A C6A 1.399(2) . ?
C1A C2A 1.386(2) . ?
C5 C6 1.533(2) . ?
C5 C4 1.384(2) . ?
C6A H6A 0.9300 . ?
C6A C5A 1.388(3) . ?
C19A C24A 1.393(3) . ?
C19A C20A 1.382(3) . ?
C8 H8 0.9300 . ?
C8 C7 1.333(3) . ?
C8 C9 1.449(3) . ?
C24A H24A 0.9300 . ?
C24A C23A 1.385(3) . ?
C6 H6 0.9800 . ?
C6 C7 1.501(3) . ?
C7 H7 0.9300 . ?
C14A H14A 0.9300 . ?
C14A C13A 1.392(2) . ?
C14A C15A 1.390(3) . ?
C13A C18A 1.389(2) . ?
C9 H9 0.9300 . ?
C4 H4 0.9300 . ?
C4 C3 1.384(2) . ?
C2A H2A 0.9300 . ?
C2A C3A 1.396(3) . ?
C3A H3A 0.9300 . ?
C3A C4A 1.379(3) . ?
C23A H23A 0.9300 . ?
C23A C22A 1.371(3) . ?
C3 H3 0.9300 . ?
C18A H18A 0.9300 . ?
C18A C17A 1.393(3) . ?
C5A H5A 0.9300 . ?
C5A C4A 1.376(3) . ?
C15A H15A 0.9300 . ?
C15A C16A 1.378(3) . ?
C4A H4A 0.9300 . ?
C16A H16A 0.9300 . ?
C16A C17A 1.372(3) . ?
B1 H1 1.109(19) . ?
C22A H22A 0.9300 . ?
C22A C21A 1.370(4) . ?
C17A H17A 0.9300 . ?
C12A H12A 0.9300 . ?
C12A C11A 1.389(3) . ?
C8A H8A 0.9300 . ?
C8A C9A 1.392(3) . ?
C20A H20A 0.9300 . ?
C20A C21A 1.396(3) . ?
C9A H9A 0.9300 . ?
C9A C10A 1.335(4) . ?
C21A H21A 0.9300 . ?
C10A H10A 0.9300 . ?
C10A C11A 1.355(5) . ?
C11A H11A 0.9300 . ?

loop_
_geom_torsion_atom_site_label_1
_geom_torsion_atom_site_label_2
_geom_torsion_atom_site_label_3
_geom_torsion_atom_site_label_4
_geom_torsion
_geom_torsion_site_symmetry_1
_geom_torsion_site_symmetry_2
_geom_torsion_site_symmetry_3
_geom_torsion_site_symmetry_4
_geom_torsion_publ_flag
Rh1 P1 C7A C12A 88.0(2) . . . . ?
Rh1 P1 C7A C8A -86.5(2) . . . . ?
Rh1 P1 C1 N1 -14.80(12) . . . . ?
Rh1 P1 C1 C2 158.57(14) . . . . ?
Rh1 P1 C1A C6A 168.72(12) . . . . ?
Rh1 P1 C1A C2A -12.67(16) . . . . ?
Rh1 P2 C10 N2 25.55(12) . . . . ?
Rh1 P2 C10 C9 -153.94(14) . . . . ?
Rh1 P2 C19A C24A 46.27(15) . . . . ?
Rh1 P2 C19A C20A -131.62(18) . . . . ?
Rh1 P2 C13A C14A -148.34(13) . . . . ?
Rh1 P2 C13A C18A 30.05(15) . . . . ?
P1 C7A C12A C11A -174.5(3) . . . . ?
P1 C7A C8A C9A 174.4(2) . . . . ?
P1 C1 C2 C3 -170.05(13) . . . . ?
P1 C1A C6A C5A 177.90(14) . . . . ?
P1 C1A C2A C3A -178.30(13) . . . . ?
P2 C10 C9 C8 178.33(13) . . . . ?
P2 C19A C24A C23A -177.19(15) . . . . ?
P2 C19A C20A C21A 176.6(2) . . . . ?
P2 C13A C18A C17A -178.76(15) . . . . ?
N2 C10 C9 C8 -1.1(3) . . . . ?
N2 C6 C7 C8 24.7(2) . . . . ?
N1 C1 C2 C3 2.8(2) . . . . ?
N1 C5 C6 N2 21.59(17) . . . . ?
N1 C5 C6 C7 145.29(14) . . . . ?
N1 C5 C4 C3 0.8(2) . . . . ?
C7A P1 C1 N1 107.82(11) . . . . ?
C7A P1 C1 C2 -78.81(17) . . . . ?
C7A P1 C1A C6A 34.54(16) . . . . ?
C7A P1 C1A C2A -146.84(14) . . . . ?
C7A C12A C11A C10A -0.2(6) . . . . ?
C7A C8A C9A C10A 0.5(5) . . . . ?
C10 P2 C19A C24A -75.17(15) . . . . ?
C10 P2 C19A C20A 106.94(19) . . . . ?
C10 P2 C13A C14A -28.34(16) . . . . ?
C10 P2 C13A C18A 150.05(14) . . . . ?
C10 N2 C6 C5 89.77(15) . . . . ?
C10 N2 C6 C7 -34.82(18) . . . . ?
C10 N2 B1 Rh1 25.66(17) . . . . ?
C10 N2 B1 N1 -89.64(14) . . . . ?
C1 P1 C7A C12A -28.0(2) . . . . ?
C1 P1 C7A C8A 157.51(19) . . . . ?
C1 P1 C1A C6A -70.60(15) . . . . ?
C1 P1 C1A C2A 108.02(14) . . . . ?
C1 N1 C5 C6 -174.12(14) . . . . ?
C1 N1 C5 C4 3.2(2) . . . . ?
C1 N1 B1 Rh1 28.34(18) . . . . ?
C1 N1 B1 N2 151.73(14) . . . . ?
C1 C2 C3 C4 1.0(3) . . . . ?
C1A P1 C7A C12A -133.1(2) . . . . ?
C1A P1 C7A C8A 52.4(2) . . . . ?
C1A P1 C1 N1 -147.15(11) . . . . ?
C1A P1 C1 C2 26.22(17) . . . . ?
C1A C6A C5A C4A 0.5(3) . . . . ?
C1A C2A C3A C4A 0.2(3) . . . . ?
C5 N1 C1 P1 169.35(12) . . . . ?
C5 N1 C1 C2 -5.0(2) . . . . ?
C5 N1 B1 Rh1 -149.53(11) . . . . ?
C5 N1 B1 N2 -26.14(15) . . . . ?
C5 C6 C7 C8 -93.26(19) . . . . ?
C5 C4 C3 C2 -2.8(2) . . . . ?
C6A C1A C2A C3A 0.4(2) . . . . ?
C6A C5A C4A C3A 0.1(3) . . . . ?
C19A P2 C10 N2 153.43(11) . . . . ?
C19A P2 C10 C9 -26.06(17) . . . . ?
C19A P2 C13A C14A 78.51(15) . . . . ?
C19A P2 C13A C18A -103.09(15) . . . . ?
C19A C24A C23A C22A 0.5(3) . . . . ?
C19A C20A C21A C22A 0.3(4) . . . . ?
C24A C19A C20A C21A -1.3(4) . . . . ?
C24A C23A C22A C21A -1.5(3) . . . . ?
C6 N2 C10 P2 -154.98(11) . . . . ?
C6 N2 C10 C9 24.5(2) . . . . ?
C6 N2 B1 Rh1 153.76(11) . . . . ?
C6 N2 B1 N1 38.46(13) . . . . ?
C6 C5 C4 C3 177.32(17) . . . . ?
C7 C8 C9 C10 -11.0(3) . . . . ?
C14A C13A C18A C17A -0.3(3) . . . . ?
C14A C15A C16A C17A -0.7(3) . . . . ?
C13A P2 C10 N2 -98.54(11) . . . . ?
C13A P2 C10 C9 81.97(16) . . . . ?
C13A P2 C19A C24A 177.31(13) . . . . ?
C13A P2 C19A C20A -0.6(2) . . . . ?
C13A C14A C15A C16A 0.6(3) . . . . ?
C13A C18A C17A C16A 0.2(3) . . . . ?
C9 C8 C7 C6 -2.0(3) . . . . ?
C4 C5 C6 N2 -155.24(17) . . . . ?
C4 C5 C6 C7 -31.5(3) . . . . ?
C2A C1A C6A C5A -0.7(3) . . . . ?
C2A C3A C4A C5A -0.4(3) . . . . ?
C23A C22A C21A C20A 1.1(4) . . . . ?
C15A C14A C13A P2 178.32(14) . . . . ?
C15A C14A C13A C18A -0.1(3) . . . . ?
C15A C16A C17A C18A 0.4(3) . . . . ?
B1 N2 C10 P2 -31.80(16) . . . . ?
B1 N2 C10 C9 147.71(16) . . . . ?
B1 N2 C6 C5 -39.04(15) . . . . ?
B1 N2 C6 C7 -163.63(13) . . . . ?
B1 N1 C1 P1 -8.28(18) . . . . ?
B1 N1 C1 C2 177.39(14) . . . . ?
B1 N1 C5 C6 3.80(17) . . . . ?
B1 N1 C5 C4 -178.92(14) . . . . ?
C12A C7A C8A C9A -0.2(4) . . . . ?
C8A C7A C12A C11A 0.1(5) . . . . ?
C8A C9A C10A C11A -0.6(5) . . . . ?
C20A C19A C24A C23A 0.8(3) . . . . ?
C9A C10A C11A C12A 0.4(6) . . . . ?

loop_
_smtbx_masks_void_nr
_smtbx_masks_void_average_x
_smtbx_masks_void_average_y
_smtbx_masks_void_average_z
_smtbx_masks_void_volume
_smtbx_masks_void_count_electrons
_smtbx_masks_void_content
1 0.000 0.000 -0.453 345.0 72.8 '2 C4H8O'
2 0.500 0.500 -0.048 345.0 72.8 '2 C4H8O'
